data_4063642
loop_
_publ_author_name
'Song, Dong-Po'
'Wang, Yong-Xia'
'Mu, Hong-Liang'
'Li, Bai-Xiang'
'Li, Yue-Sheng'

_publ_section_title
;
 Observations and Mechanistic Insights on Unusual Stability of Neutral
 Nickel Complexes with a Sterically Crowded Metal Center
;
_journal_issue 5
_journal_name_full Organometallics
_journal_page_first 925
_journal_paper_doi 10.1021/om100725h
_journal_volume 30
_journal_year 2011
_chemical_formula_sum 'C35 H38 N2 Ni O'
_chemical_formula_weight 561.38
_chemical_name_systematic
; 
 ? 
;
_space_group_IT_number 14
_symmetry_cell_setting monoclinic
_symmetry_space_group_name_Hall '-P 2ybc'
_symmetry_space_group_name_H-M 'P 1 21/c 1'
_atom_sites_solution_hydrogens geom
_atom_sites_solution_primary direct
_atom_sites_solution_secondary difmap
_audit_creation_method SHELXL-97
_cell_angle_alpha 90.00
_cell_angle_beta 91.5880(10)
_cell_angle_gamma 90.00
_cell_formula_units_Z 4
_cell_length_a 15.9534(6)
_cell_length_b 19.7986(8)
_cell_length_c 9.6037(4)
_cell_measurement_reflns_used 5593
_cell_measurement_temperature 185(2)
_cell_measurement_theta_max 25.8529
_cell_measurement_theta_min 2.3578
_cell_volume 3032.2(2)
_computing_cell_refinement 'Bruker SMART'
_computing_data_collection 'Bruker SMART'
_computing_data_reduction 'Bruker SAINT'
_computing_molecular_graphics 'Bruker SHELXTL'
_computing_publication_material 'Bruker SHELXTL'
_computing_structure_refinement 'SHELXL-97 (Sheldrick, 1997)'
_computing_structure_solution 'SHELXS-97 (Sheldrick, 1990)'
_diffrn_ambient_temperature 185(2)
_diffrn_measured_fraction_theta_full 0.995
_diffrn_measured_fraction_theta_max 0.995
_diffrn_measurement_device_type 'Bruker APEX CCD area detector'
_diffrn_measurement_method 'phi and omega scans'
_diffrn_radiation_monochromator graphite
_diffrn_radiation_source 'fine-focus sealed tube'
_diffrn_radiation_type MoK\a
_diffrn_radiation_wavelength 0.71073
_diffrn_reflns_av_R_equivalents 0.0210
_diffrn_reflns_av_sigmaI/netI 0.0270
_diffrn_reflns_limit_h_max 17
_diffrn_reflns_limit_h_min -19
_diffrn_reflns_limit_k_max 18
_diffrn_reflns_limit_k_min -24
_diffrn_reflns_limit_l_max 11
_diffrn_reflns_limit_l_min -11
_diffrn_reflns_number 15536
_diffrn_reflns_theta_full 26.04
_diffrn_reflns_theta_max 26.04
_diffrn_reflns_theta_min 1.28
_exptl_absorpt_coefficient_mu 0.669
_exptl_absorpt_correction_T_max 0.954
_exptl_absorpt_correction_T_min 0.930
_exptl_absorpt_correction_type multi-scan
_exptl_absorpt_process_details (SADABS)
_exptl_crystal_density_diffrn 1.230
_exptl_crystal_density_method 'not measured'
_exptl_crystal_F_000 1192
_exptl_crystal_size_max 0.16
_exptl_crystal_size_mid 0.09
_exptl_crystal_size_min 0.07
_refine_diff_density_max 0.332
_refine_diff_density_min -0.291
_refine_diff_density_rms 0.053
_refine_ls_extinction_method none
_refine_ls_goodness_of_fit_ref 1.028
_refine_ls_hydrogen_treatment constr
_refine_ls_matrix_type full
_refine_ls_number_parameters 352
_refine_ls_number_reflns 5960
_refine_ls_number_restraints 23
_refine_ls_restrained_S_all 1.027
_refine_ls_R_factor_all 0.0479
_refine_ls_R_factor_gt 0.0381
_refine_ls_shift/su_max 0.005
_refine_ls_shift/su_mean 0.000
_refine_ls_structure_factor_coef Fsqd
_refine_ls_weighting_details 'calc w=1/[\s^2^(Fo^2^)+(0.0650P)^2^+0.6552P] where P=(Fo^2^+2Fc^2^)/3'
_refine_ls_weighting_scheme calc
_refine_ls_wR_factor_gt 0.1020
_refine_ls_wR_factor_ref 0.1085
_reflns_number_gt 4943
_reflns_number_total 5960
_reflns_threshold_expression >2sigma(I)
_cod_data_source_file om100725h_si_002.cif
_cod_data_source_block 5a
_cod_depositor_comments
;
The following automatic conversions were performed:

'_symmetry_cell_setting' value 'Monoclinic' changed to 'monoclinic'
according to /home/saulius/struct/CIF-dictionaries/cif_core.dic
dictionary named 'cif_core.dic' version 2.4.1 from 2010-06-29.

Automatic conversion script
Id: cif_fix_values 1715 2011-07-08 13:25:40Z adriana 

The following automatic conversions were performed:

'_refine_ls_hydrogen_treatment' value 'contr' was replaced with the
value 'constr' as specified in the replacement file
'src/cod-tools/trunk/data/replacement-values/replacement_values.lst'.

Automatic conversion script
Id: cif_fix_values 5376 2017-05-30 11:51:03Z andrius 
;
_cod_original_sg_symbol_H-M P21/c
_cod_database_code 4063642

loop_
_symmetry_equiv_pos_as_xyz
'x, y, z'
'-x, y+1/2, -z+1/2'
'-x, -y, -z'
'x, -y-1/2, z-1/2'

loop_
_atom_site_label
_atom_site_type_symbol
_atom_site_fract_x
_atom_site_fract_y
_atom_site_fract_z
_atom_site_U_iso_or_equiv
_atom_site_adp_type
_atom_site_occupancy
_atom_site_symmetry_multiplicity
_atom_site_calc_flag
_atom_site_refinement_flags
Ni1 Ni 0.248393(15) 1.004503(11) 0.08659(2) 0.02773(10) Uani 1 1 d .
O1 O 0.25794(8) 0.92530(6) 0.20051(12) 0.0277(3) Uani 1 1 d .
N1 N 0.17688(10) 1.04870(8) 0.20989(16) 0.0296(4) Uani 1 1 d .
N2 N 0.31356(10) 0.95556(8) -0.04360(15) 0.0282(3) Uani 1 1 d .
C25 C 0.39789(12) 0.86153(9) 0.34650(18) 0.0293(4) Uani 1 1 d .
C5 C 0.17809(14) 0.81635(10) 0.4641(2) 0.0352(5) Uani 1 1 d .
C12 C 0.15614(13) 1.11977(10) 0.2022(2) 0.0347(4) Uani 1 1 d .
C1 C 0.21731(12) 0.91139(9) 0.31033(18) 0.0271(4) Uani 1 1 d .
C11 C 0.13997(12) 1.01697(10) 0.3119(2) 0.0318(4) Uani 1 1 d .
H11A H 0.0985 1.0421 0.3585 0.038 Uiso 1 1 calc R
C10 C 0.24150(12) 0.84936(9) 0.39055(18) 0.0282(4) Uani 1 1 d .
C9 C 0.32366(13) 0.82390(9) 0.39680(18) 0.0293(4) Uani 1 1 d .
C8 C 0.33902(14) 0.76299(9) 0.4676(2) 0.0361(5) Uani 1 1 d .
H8A H 0.3941 0.7446 0.4701 0.043 Uiso 1 1 calc R
C26 C 0.46151(14) 0.82845(10) 0.2754(2) 0.0377(5) Uani 1 1 d .
H26A H 0.4554 0.7820 0.2528 0.045 Uiso 1 1 calc R
C31 C 0.39192(13) 0.93661(10) -0.0114(2) 0.0354(5) Uani 1 1 d .
H31A H 0.4152 0.9484 0.0775 0.043 Uiso 1 1 calc R
C30 C 0.40941(13) 0.92980(10) 0.37830(19) 0.0323(4) Uani 1 1 d .
H30A H 0.3675 0.9535 0.4271 0.039 Uiso 1 1 calc R
C3 C 0.10208(14) 0.92503(12) 0.4800(2) 0.0438(5) Uani 1 1 d .
H3A H 0.0460 0.9465 0.4771 0.053 Uiso 1 1 calc R
H3B H 0.1302 0.9365 0.5700 0.053 Uiso 1 1 calc R
C6 C 0.19627(16) 0.75637(10) 0.5340(2) 0.0426(5) Uani 1 1 d .
H6A H 0.1533 0.7339 0.5825 0.051 Uiso 1 1 calc R
C2 C 0.15352(13) 0.95132(10) 0.36076(19) 0.0329(4) Uani 1 1 d .
C7 C 0.27556(16) 0.72907(10) 0.5339(2) 0.0433(5) Uani 1 1 d .
H7A H 0.2867 0.6872 0.5789 0.052 Uiso 1 1 calc R
C29 C 0.48147(14) 0.96341(11) 0.3394(2) 0.0398(5) Uani 1 1 d .
H29A H 0.4882 1.0099 0.3613 0.048 Uiso 1 1 calc R
C28 C 0.54310(14) 0.93033(12) 0.2696(2) 0.0454(5) Uani 1 1 d .
H28A H 0.5922 0.9537 0.2434 0.054 Uiso 1 1 calc R
C17 C 0.08435(14) 1.14059(11) 0.1281(2) 0.0408(5) Uani 1 1 d .
C32 C 0.44078(15) 0.90050(11) -0.1020(2) 0.0442(5) Uani 1 1 d .
H32A H 0.4970 0.8891 -0.0768 0.053 Uiso 1 1 calc R
C33 C 0.40690(16) 0.88143(11) -0.2290(2) 0.0449(6) Uani 1 1 d .
H33A H 0.4391 0.8566 -0.2931 0.054 Uiso 1 1 calc R
C4 C 0.09269(14) 0.84864(12) 0.4675(2) 0.0447(5) Uani 1 1 d .
H4A H 0.0618 0.8311 0.5478 0.054 Uiso 1 1 calc R
H4B H 0.0603 0.8373 0.3812 0.054 Uiso 1 1 calc R
C24 C 0.25683(18) 1.08235(12) -0.0360(3) 0.0593(8) Uani 1 1 d .
H24A H 0.2029 1.1061 -0.0409 0.089 Uiso 1 1 calc R
H24B H 0.2715 1.0672 -0.1294 0.089 Uiso 1 1 calc R
H24C H 0.3004 1.1130 0.0006 0.089 Uiso 1 1 calc R
C35 C 0.28182(14) 0.93677(12) -0.1678(2) 0.0424(5) Uani 1 1 d .
H35A H 0.2262 0.9502 -0.1929 0.051 Uiso 1 1 calc R
C21 C 0.02640(14) 1.09133(12) 0.0528(2) 0.0416(5) Uani 1 1 d .
H21A H 0.0534 1.0458 0.0575 0.050 Uiso 1 1 calc R
C13 C 0.21032(15) 1.16546(11) 0.2714(3) 0.0490(6) Uani 1 1 d .
C16 C 0.06652(18) 1.20962(13) 0.1251(3) 0.0596(7) Uani 1 1 d .
H16A H 0.0179 1.2252 0.0755 0.072 Uiso 1 1 calc R
C27 C 0.53309(14) 0.86254(12) 0.2376(2) 0.0464(6) Uani 1 1 d .
H27A H 0.5756 0.8393 0.1895 0.056 Uiso 1 1 calc R
C34 C 0.32589(16) 0.89894(13) -0.2609(2) 0.0491(6) Uani 1 1 d .
H34A H 0.3002 0.8851 -0.3467 0.059 Uiso 1 1 calc R
C15 C 0.1173(2) 1.25476(13) 0.1917(4) 0.0749(9) Uani 1 1 d .
H15A H 0.1038 1.3015 0.1881 0.090 Uiso 1 1 calc R
C18 C 0.28723(16) 1.14064(14) 0.3518(3) 0.0673(8) Uani 1 1 d DU
H18A H 0.3032 1.0965 0.3094 0.081 Uiso 1 1 calc R
C14 C 0.1884(2) 1.23379(13) 0.2646(3) 0.0690(8) Uani 1 1 d .
H14A H 0.2230 1.2663 0.3109 0.083 Uiso 1 1 calc R
C23 C -0.05692(17) 1.08627(17) 0.1239(3) 0.0697(8) Uani 1 1 d .
H23A H -0.0473 1.0744 0.2221 0.104 Uiso 1 1 calc R
H23B H -0.0914 1.0513 0.0781 0.104 Uiso 1 1 calc R
H23C H -0.0860 1.1298 0.1174 0.104 Uiso 1 1 calc R
C20 C 0.2692(3) 1.1264(3) 0.5051(3) 0.1230(16) Uani 1 1 d DU
H20A H 0.3204 1.1102 0.5529 0.185 Uiso 1 1 calc R
H20B H 0.2254 1.0919 0.5107 0.185 Uiso 1 1 calc R
H20C H 0.2503 1.1680 0.5497 0.185 Uiso 1 1 calc R
C22 C 0.0121(2) 1.10889(16) -0.1003(3) 0.0746(9) Uani 1 1 d .
H22A H 0.0662 1.1122 -0.1456 0.112 Uiso 1 1 calc R
H22B H -0.0174 1.1522 -0.1082 0.112 Uiso 1 1 calc R
H22C H -0.0219 1.0735 -0.1458 0.112 Uiso 1 1 calc R
C19 C 0.3635(2) 1.1869(2) 0.3425(6) 0.1313(18) Uani 1 1 d DU
H19A H 0.3751 1.1956 0.2444 0.197 Uiso 1 1 calc R
H19B H 0.4123 1.1650 0.3874 0.197 Uiso 1 1 calc R
H19C H 0.3522 1.2297 0.3897 0.197 Uiso 1 1 calc R

loop_
_atom_site_aniso_label
_atom_site_aniso_U_11
_atom_site_aniso_U_22
_atom_site_aniso_U_33
_atom_site_aniso_U_23
_atom_site_aniso_U_13
_atom_site_aniso_U_12
Ni1 0.03068(16) 0.02686(15) 0.02603(15) 0.00319(9) 0.00736(11) 0.00351(9)
O1 0.0343(7) 0.0271(6) 0.0218(6) 0.0016(5) 0.0043(5) 0.0018(5)
N1 0.0303(9) 0.0276(8) 0.0310(8) 0.0000(6) 0.0040(7) 0.0040(6)
N2 0.0342(9) 0.0279(8) 0.0228(8) 0.0021(6) 0.0057(6) -0.0010(6)
C25 0.0354(11) 0.0290(10) 0.0232(9) 0.0022(7) -0.0034(8) 0.0030(8)
C5 0.0424(12) 0.0362(11) 0.0269(10) 0.0012(8) -0.0009(9) -0.0115(9)
C12 0.0363(12) 0.0289(10) 0.0394(11) -0.0014(8) 0.0090(9) 0.0060(8)
C1 0.0291(10) 0.0294(9) 0.0226(9) -0.0002(7) -0.0007(7) -0.0037(7)
C11 0.0273(10) 0.0398(11) 0.0287(10) -0.0015(8) 0.0047(8) 0.0067(8)
C10 0.0381(11) 0.0269(9) 0.0197(8) -0.0022(7) 0.0001(8) -0.0050(8)
C9 0.0424(12) 0.0247(9) 0.0208(9) -0.0023(7) 0.0024(8) -0.0026(8)
C8 0.0502(13) 0.0271(10) 0.0309(10) 0.0007(8) 0.0006(9) 0.0035(9)
C26 0.0414(13) 0.0341(11) 0.0374(11) 0.0015(9) 0.0006(9) 0.0083(9)
C31 0.0409(12) 0.0398(11) 0.0256(10) 0.0005(8) 0.0011(8) 0.0070(9)
C30 0.0395(12) 0.0317(10) 0.0257(9) -0.0027(8) -0.0008(8) -0.0017(8)
C3 0.0395(13) 0.0543(14) 0.0384(12) 0.0100(10) 0.0152(10) 0.0063(10)
C6 0.0577(15) 0.0362(11) 0.0341(11) 0.0076(9) 0.0034(10) -0.0161(10)
C2 0.0313(11) 0.0401(11) 0.0275(10) 0.0028(8) 0.0035(8) 0.0006(8)
C7 0.0704(17) 0.0271(10) 0.0323(11) 0.0056(8) 0.0005(10) -0.0036(10)
C29 0.0465(13) 0.0397(12) 0.0330(11) 0.0001(9) -0.0030(9) -0.0119(10)
C28 0.0344(12) 0.0583(14) 0.0433(12) 0.0082(11) -0.0020(10) -0.0085(10)
C17 0.0412(13) 0.0385(11) 0.0432(12) 0.0051(9) 0.0103(10) 0.0108(9)
C32 0.0444(14) 0.0460(13) 0.0428(12) 0.0039(10) 0.0102(10) 0.0139(10)
C33 0.0614(16) 0.0363(11) 0.0381(12) -0.0054(9) 0.0216(11) 0.0002(10)
C4 0.0369(13) 0.0570(14) 0.0404(12) 0.0124(10) 0.0051(10) -0.0116(10)
C24 0.0755(19) 0.0407(13) 0.0639(16) 0.0230(12) 0.0426(14) 0.0223(12)
C35 0.0343(12) 0.0613(14) 0.0318(11) -0.0024(10) 0.0043(9) -0.0091(10)
C21 0.0368(12) 0.0511(13) 0.0368(11) 0.0056(10) 0.0013(9) 0.0068(10)
C13 0.0454(14) 0.0387(12) 0.0633(15) -0.0112(11) 0.0039(12) 0.0022(10)
C16 0.0573(17) 0.0434(14) 0.0785(18) 0.0037(13) 0.0055(14) 0.0203(12)
C27 0.0371(13) 0.0567(14) 0.0458(13) 0.0082(11) 0.0058(10) 0.0135(10)
C34 0.0532(15) 0.0632(15) 0.0313(11) -0.0136(10) 0.0099(10) -0.0177(12)
C15 0.079(2) 0.0347(14) 0.112(3) -0.0051(15) 0.0110(19) 0.0178(14)
C18 0.0501(17) 0.0581(16) 0.093(2) -0.0240(15) -0.0133(15) -0.0023(13)
C14 0.070(2) 0.0396(14) 0.098(2) -0.0206(14) 0.0055(17) -0.0036(13)
C23 0.0483(17) 0.087(2) 0.0742(19) -0.0127(16) 0.0159(14) -0.0053(14)
C20 0.097(3) 0.179(5) 0.090(3) -0.014(3) -0.040(2) 0.003(3)
C22 0.095(3) 0.083(2) 0.0448(15) 0.0135(14) -0.0131(15) -0.0012(18)
C19 0.065(2) 0.095(3) 0.233(6) -0.007(3) -0.024(3) -0.024(2)

loop_
_atom_type_symbol
_atom_type_description
_atom_type_scat_dispersion_real
_atom_type_scat_dispersion_imag
_atom_type_scat_source
C C 0.0033 0.0016 'International Tables Vol C Tables 4.2.6.8 and 6.1.1.4'
H H 0.0000 0.0000 'International Tables Vol C Tables 4.2.6.8 and 6.1.1.4'
N N 0.0061 0.0033 'International Tables Vol C Tables 4.2.6.8 and 6.1.1.4'
O O 0.0106 0.0060 'International Tables Vol C Tables 4.2.6.8 and 6.1.1.4'
Ni Ni 0.3393 1.1124 'International Tables Vol C Tables 4.2.6.8 and 6.1.1.4'

loop_
_geom_angle_atom_site_label_1
_geom_angle_atom_site_label_2
_geom_angle_atom_site_label_3
_geom_angle
N1 Ni1 N2 175.50(7)
N1 Ni1 O1 93.51(6)
N2 Ni1 O1 85.55(6)
N1 Ni1 C24 93.77(8)
N2 Ni1 C24 87.58(8)
O1 Ni1 C24 171.07(8)
C1 O1 Ni1 127.67(12)
C11 N1 C12 113.31(15)
C11 N1 Ni1 122.52(13)
C12 N1 Ni1 124.16(12)
C31 N2 C35 117.32(17)
C31 N2 Ni1 120.94(13)
C35 N2 Ni1 121.70(15)
C30 C25 C26 117.79(19)
C30 C25 C9 120.91(17)
C26 C25 C9 121.12(17)
C6 C5 C10 119.6(2)
C6 C5 C4 121.92(19)
C10 C5 C4 118.42(18)
C17 C12 C13 122.47(19)
C17 C12 N1 119.82(18)
C13 C12 N1 117.71(19)
O1 C1 C2 123.85(17)
O1 C1 C10 118.09(16)
C2 C1 C10 118.04(16)
N1 C11 C2 128.75(18)
C9 C10 C5 119.60(18)
C9 C10 C1 122.99(16)
C5 C10 C1 117.41(18)
C8 C9 C10 118.67(18)
C8 C9 C25 117.20(18)
C10 C9 C25 123.76(17)
C7 C8 C9 121.3(2)
C27 C26 C25 120.9(2)
N2 C31 C32 122.69(19)
C29 C30 C25 120.65(19)
C2 C3 C4 109.55(17)
C7 C6 C5 121.0(2)
C1 C2 C11 121.43(17)
C1 C2 C3 119.01(18)
C11 C2 C3 119.36(17)
C6 C7 C8 119.61(19)
C28 C29 C30 120.9(2)
C29 C28 C27 119.4(2)
C12 C17 C16 117.6(2)
C12 C17 C21 122.39(19)
C16 C17 C21 120.0(2)
C33 C32 C31 119.1(2)
C34 C33 C32 118.5(2)
C5 C4 C3 109.63(18)
N2 C35 C34 123.0(2)
C23 C21 C17 111.0(2)
C23 C21 C22 109.9(2)
C17 C21 C22 112.8(2)
C14 C13 C12 116.8(2)
C14 C13 C18 122.4(2)
C12 C13 C18 120.8(2)
C15 C16 C17 121.2(3)
C26 C27 C28 120.4(2)
C33 C34 C35 119.3(2)
C16 C15 C14 120.9(2)
C13 C18 C19 114.3(3)
C13 C18 C20 112.2(2)
C19 C18 C20 109.7(3)
C15 C14 C13 121.0(3)

loop_
_geom_bond_atom_site_label_1
_geom_bond_atom_site_label_2
_geom_bond_distance
Ni1 N1 1.8825(15)
Ni1 N2 1.9119(15)
Ni1 O1 1.9157(12)
Ni1 C24 1.946(2)
O1 C1 1.283(2)
N1 C11 1.316(2)
N1 C12 1.447(2)
N2 C31 1.333(3)
N2 C35 1.335(3)
C25 C30 1.397(3)
C25 C26 1.401(3)
C25 C9 1.491(3)
C5 C6 1.391(3)
C5 C10 1.410(3)
C5 C4 1.506(3)
C12 C17 1.394(3)
C12 C13 1.405(3)
C1 C2 1.387(3)
C1 C10 1.495(3)
C11 C2 1.397(3)
C10 C9 1.404(3)
C9 C8 1.403(3)
C8 C7 1.384(3)
C26 C27 1.384(3)
C31 C32 1.384(3)
C30 C29 1.389(3)
C3 C2 1.519(3)
C3 C4 1.524(3)
C6 C7 1.376(3)
C29 C28 1.371(3)
C28 C27 1.385(3)
C17 C16 1.396(3)
C17 C21 1.514(3)
C32 C33 1.373(3)
C33 C34 1.365(4)
C35 C34 1.375(3)
C21 C23 1.514(3)
C21 C22 1.522(3)
C13 C14 1.398(3)
C13 C18 1.514(4)
C16 C15 1.354(4)
C15 C14 1.381(4)
C18 C19 1.5281(19)
C18 C20 1.5341(19)
